data_4508128
loop_
_publ_author_name
'Gardinier, James R.'
'Tatlock, Heidi M.'
'Hewage, Jeewantha S.'
'Lindeman, Sergey V.'

_publ_section_title
;
 Cyclic versus Polymeric Supramolecular Architectures in Metal Complexes
 of Dinucleating Ligands: Silver(I) Trifluoromethanesulfonate Complexes of
 the Isomers of Bis(di(1H-pyrazolyl)methyl)-1,1&#x2032;-biphenyl.
;
_journal_issue 9
_journal_name_full 'Crystal Growth &amp; Design'
_journal_page_first 3864
_journal_paper_doi 10.1021/cg400466k
_journal_volume 13
_journal_year 2013
_chemical_formula_moiety '0.5(C52 H44 Ag2 N16), C F3 O3 S, 1.39(C2 H3 N)'
_chemical_formula_sum 'C29.79 H26.18 Ag F3 N9.39 O3 S'
_chemical_formula_weight 760.70
_chemical_name_systematic
;
 ? 
;
_space_group_crystal_system triclinic
_space_group_IT_number 2
_space_group_name_Hall '-P 1'
_space_group_name_H-M_alt 'P -1'
_symmetry_space_group_name_Hall '-P 1'
_symmetry_space_group_name_H-M 'P -1'
_atom_sites_solution_hydrogens geom
_atom_sites_solution_primary direct
_atom_sites_solution_secondary difmap
_audit_creation_date 2012-08-30
_audit_creation_method
;
  Olex2 1.1
  (compiled 2011.11.01 svn.r2039, GUI svn.r3906)
;
_cell_angle_alpha 87.494(3)
_cell_angle_beta 78.842(3)
_cell_angle_gamma 66.093(3)
_cell_formula_units_Z 4
_cell_length_a 14.7117(5)
_cell_length_b 15.2436(5)
_cell_length_c 15.7380(6)
_cell_measurement_reflns_used 25670
_cell_measurement_temperature 100.00(10)
_cell_measurement_theta_max 29.5713
_cell_measurement_theta_min 3.3781
_cell_volume 3163.2(2)
_computing_cell_refinement
;
CrysAlisPro, Agilent Technologies,
Version 1.171.35.21 (release 20-01-2012 CrysAlis171 .NET)
(compiled Jan 23 2012,18:06:46)
;
_computing_data_collection
;
CrysAlisPro, Agilent Technologies,
Version 1.171.35.21 (release 20-01-2012 CrysAlis171 .NET)
(compiled Jan 23 2012,18:06:46)
;
_computing_data_reduction
;
CrysAlisPro, Agilent Technologies,
Version 1.171.35.21 (release 20-01-2012 CrysAlis171 .NET)
(compiled Jan 23 2012,18:06:46)
;
_computing_molecular_graphics
;
O. V. Dolomanov, L. J. Bourhis, R. J. Gildea, J. A. K. Howard and H. Puschmann,
OLEX2: a complete structure solution, refinement and analysis program.
J. Appl. Cryst. (2009). 42, 339-341.
;
_computing_publication_material
;
O. V. Dolomanov, L. J. Bourhis, R. J. Gildea, J. A. K. Howard and H. Puschmann,
OLEX2: a complete structure solution, refinement and analysis program.
J. Appl. Cryst. (2009). 42, 339-341.
;
_computing_structure_refinement
;
olex2.refine (L.J. Bourhis, O.V. Dolomanov, R.J. Gildea, J.A.K. Howard,
H. Puschmann, in preparation, 2011)
;
_computing_structure_solution 'SHELXS-97 (Sheldrick, 2008)'
_diffrn_ambient_temperature 100.00(10)
_diffrn_detector_area_resol_mean 10.3756
_diffrn_measured_fraction_theta_full 0.996
_diffrn_measured_fraction_theta_max 0.907
_diffrn_measurement_details
;
  1 omega   -4.00   88.00   1.0000   34.5000
omega____ theta____ kappa____ phi______ frames
    -       11.6697   37.0000  150.0000 92

  2 omega  -15.00   88.00   1.0000   34.5000
omega____ theta____ kappa____ phi______ frames
    -       11.6697   37.0000   60.0000 103

  3 omega   -1.00   65.00   1.0000   34.5000
omega____ theta____ kappa____ phi______ frames
    -       11.6697 -121.0000 -123.0000 66

  4 omega   42.00   83.00   1.0000   34.5000
omega____ theta____ kappa____ phi______ frames
    -       11.6697 -178.0000    0.0000 41

  5 omega   -7.00   29.00   1.0000   34.5000
omega____ theta____ kappa____ phi______ frames
    -      -11.8259  -99.0000 -120.0000 36

  6 omega  -20.00    5.00   1.0000   34.5000
omega____ theta____ kappa____ phi______ frames
    -       11.6697  -99.0000 -180.0000 25

  7 omega  -15.00   88.00   1.0000   34.5000
omega____ theta____ kappa____ phi______ frames
    -       11.6697   37.0000    0.0000 103

  8 omega  -20.00   54.00   1.0000   34.5000
omega____ theta____ kappa____ phi______ frames
    -       11.6697  -99.0000  -30.0000 74

  9 omega  -62.00   41.00   1.0000   34.5000
omega____ theta____ kappa____ phi______ frames
    -       11.6697  -57.0000   30.0000 103

 10 omega  -18.00   86.00   1.0000   34.5000
omega____ theta____ kappa____ phi______ frames
    -       11.6697   57.0000 -120.0000 104

 11 omega  -20.00   30.00   1.0000   34.5000
omega____ theta____ kappa____ phi______ frames
    -      -11.8259  -99.0000  150.0000 50

 12 omega  -67.00  -20.00   1.0000   34.5000
omega____ theta____ kappa____ phi______ frames
    -      -11.8259  121.0000  123.0000 47
;
_diffrn_measurement_device_type 'SuperNova, Dual, Cu at zero, Atlas'
_diffrn_measurement_method '\w scans'
_diffrn_orient_matrix_UB_11 -0.0313531000
_diffrn_orient_matrix_UB_12 -0.0257971000
_diffrn_orient_matrix_UB_13 0.0064343000
_diffrn_orient_matrix_UB_21 0.0105038000
_diffrn_orient_matrix_UB_22 -0.0101614000
_diffrn_orient_matrix_UB_23 -0.0452698000
_diffrn_orient_matrix_UB_31 0.0423669000
_diffrn_orient_matrix_UB_32 -0.0427284000
_diffrn_orient_matrix_UB_33 0.0047609000
_diffrn_radiation_monochromator mirror
_diffrn_radiation_type 'Mo K\a'
_diffrn_radiation_wavelength 0.7107
_diffrn_reflns_av_R_equivalents 0.0531
_diffrn_reflns_av_unetI/netI 0.0442
_diffrn_reflns_limit_h_max 19
_diffrn_reflns_limit_h_min -20
_diffrn_reflns_limit_k_max 20
_diffrn_reflns_limit_k_min -20
_diffrn_reflns_limit_l_max 21
_diffrn_reflns_limit_l_min -20
_diffrn_reflns_number 71399
_diffrn_reflns_theta_full 27.00
_diffrn_reflns_theta_max 29.64
_diffrn_reflns_theta_min 3.38
_diffrn_source 'SuperNova (Mo) X-ray Source'
_exptl_absorpt_coefficient_mu 0.770
_exptl_absorpt_correction_T_max 0.969
_exptl_absorpt_correction_T_min 0.795
_exptl_absorpt_correction_type gaussian
_exptl_absorpt_process_details
;
CrysAlisPro, Agilent Technologies,
Version 1.171.35.21 (release 20-01-2012 CrysAlis171 .NET)
(compiled Jan 23 2012,18:06:46)
Numerical absorption correction based on gaussian integration over
            a multifaceted crystal model
;
_exptl_crystal_colour colourless
_exptl_crystal_colour_primary colourless
_exptl_crystal_density_diffrn 1.597
_exptl_crystal_density_method 'not measured'
_exptl_crystal_description plate
_exptl_crystal_F_000 1539
_exptl_crystal_size_max 0.4988
_exptl_crystal_size_mid 0.1974
_exptl_crystal_size_min 0.0427
_refine_diff_density_max 2.944
_refine_diff_density_min -1.139
_refine_diff_density_rms 0.140
_refine_ls_extinction_method none
_refine_ls_goodness_of_fit_ref 1.212
_refine_ls_hydrogen_treatment constr
_refine_ls_matrix_type full
_refine_ls_number_parameters 911
_refine_ls_number_reflns 16183
_refine_ls_number_restraints 95
_refine_ls_restrained_S_all 1.210
_refine_ls_R_factor_all 0.0828
_refine_ls_R_factor_gt 0.0705
_refine_ls_shift/su_max 0.001
_refine_ls_shift/su_mean 0.000
_refine_ls_structure_factor_coef Fsqd
_refine_ls_weighting_details 'calc w=1/[\s^2^(Fo^2^)+(0.0136P)^2^+27.7901P] where P=(Fo^2^+2Fc^2^)/3'
_refine_ls_weighting_scheme calc
_refine_ls_wR_factor_gt 0.1620
_refine_ls_wR_factor_ref 0.1671
_reflns_number_gt 13624
_reflns_number_total 16183
_reflns_threshold_expression >2sigma(I)
_cod_data_source_file cg400466k_si_001.cif
_cod_data_source_block Ag(L44)OTf_6
_cod_original_cell_volume 3163.23(19)
_cod_database_code 4508128
_chemical_oxdiff_formula 'C21 H18 N8 F3 O3 S Ag'
_reflns_odcompleteness_completeness 99.74
_reflns_odcompleteness_iscentric 1
_reflns_odcompleteness_theta 26.32

loop_
_space_group_symop_id
_space_group_symop_operation_xyz
1 'x, y, z'
2 '-x, -y, -z'

loop_
_atom_site_label
_atom_site_type_symbol
_atom_site_fract_x
_atom_site_fract_y
_atom_site_fract_z
_atom_site_U_iso_or_equiv
_atom_site_adp_type
_atom_site_occupancy
_atom_site_symmetry_multiplicity
_atom_site_calc_flag
_atom_site_refinement_flags
_atom_site_disorder_assembly
_atom_site_disorder_group
Ag1 Ag 1.01376(3) 0.24403(3) 0.45995(3) 0.02066(10) Uani 1 1 d . . .
Ag2 Ag 0.61779(3) 0.71028(3) -0.02431(3) 0.02577(11) Uani 1 1 d . . .
N11 N 0.7837(3) 0.6730(3) -0.0866(3) 0.0208(9) Uani 1 1 d . . .
N11A N 0.4744(3) 0.7536(3) -0.0860(3) 0.0188(8) Uani 1 1 d . . .
N12 N 0.8320(3) 0.7160(3) -0.0497(3) 0.0202(9) Uani 1 1 d . . .
N12A N 0.3899(3) 0.7462(3) -0.0400(3) 0.0145(8) Uani 1 1 d . . .
N21 N 0.6237(3) 0.8418(3) 0.0448(3) 0.0242(10) Uani 1 1 d . . .
N21A N 0.5524(3) 0.6114(3) 0.0533(3) 0.0189(9) Uani 1 1 d . . .
N22 N 0.7150(3) 0.8351(3) 0.0577(3) 0.0206(9) Uani 1 1 d . . .
N22A N 0.4509(3) 0.6343(3) 0.0700(3) 0.0179(8) Uani 1 1 d . . .
N41 N 0.8584(3) 0.2778(3) 0.5597(3) 0.0211(9) Uani 1 1 d . . .
N41A N 0.0609(3) 1.3625(3) 0.4121(3) 0.0189(9) Uani 1 1 d . . .
N42 N 0.7962(3) 0.2399(3) 0.5400(3) 0.0181(8) Uani 1 1 d . . .
N42A N 0.1445(3) 1.3665(3) 0.4331(3) 0.0184(8) Uani 1 1 d . . .
N51 N 0.9861(3) 0.1244(3) 0.4080(3) 0.0197(9) Uani 1 1 d . . .
N51A N 0.1097(3) 1.2312(3) 0.5730(3) 0.0196(9) Uani 1 1 d . . .
N52 N 0.8922(3) 0.1239(3) 0.4233(3) 0.0190(9) Uani 1 1 d . . .
N52A N 0.1843(3) 1.2646(3) 0.5531(3) 0.0180(8) Uani 1 1 d . . .
C1 C 0.7769(4) 0.5168(4) 0.2073(3) 0.0177(10) Uani 1 1 d . . .
C1A C 0.3446(4) 0.9601(4) 0.2201(3) 0.0174(9) Uani 1 1 d . . .
C2 C 0.7064(4) 0.6118(4) 0.2255(3) 0.0181(10) Uani 1 1 d . . .
H2 H 0.6544 0.6265 0.2757 0.022 Uiso 1 1 calc R . .
C2A C 0.4101(4) 0.8672(4) 0.2327(3) 0.0177(10) Uani 1 1 d . . .
H2A H 0.4441 0.8546 0.2803 0.021 Uiso 1 1 calc R . .
C3 C 0.7113(4) 0.6850(4) 0.1716(3) 0.0180(10) Uani 1 1 d . . .
H3 H 0.6623 0.7489 0.1849 0.022 Uiso 1 1 calc R . .
C3A C 0.4267(4) 0.7923(3) 0.1765(3) 0.0153(9) Uani 1 1 d . . .
H3A H 0.4717 0.7288 0.1859 0.018 Uiso 1 1 calc R . .
C4 C 0.7878(4) 0.6652(3) 0.0977(3) 0.0179(10) Uani 1 1 d . . .
C4A C 0.3780(4) 0.8095(4) 0.1072(3) 0.0194(10) Uani 1 1 d . . .
C5 C 0.8553(4) 0.5700(4) 0.0769(3) 0.0206(10) Uani 1 1 d . . .
H5 H 0.9052 0.5550 0.0252 0.025 Uiso 1 1 calc R . .
C5A C 0.3117(4) 0.9030(4) 0.0937(4) 0.0225(11) Uani 1 1 d . . .
H5A H 0.2775 0.9151 0.0462 0.027 Uiso 1 1 calc R . .
C6 C 0.8503(4) 0.4972(4) 0.1306(3) 0.0200(10) Uani 1 1 d . . .
H6 H 0.8973 0.4329 0.1156 0.024 Uiso 1 1 calc R . .
C6A C 0.2958(4) 0.9781(4) 0.1495(4) 0.0233(11) Uani 1 1 d . . .
H6A H 0.2517 1.0417 0.1397 0.028 Uiso 1 1 calc R . .
C7 C 0.8027(4) 0.7441(4) 0.0420(3) 0.0185(10) Uani 1 1 d . . .
H7 H 0.8602 0.7542 0.0586 0.022 Uiso 1 1 calc R . .
C7A C 0.3780(4) 0.7286(4) 0.0535(3) 0.0186(10) Uani 1 1 d . . .
H7A H 0.3095 0.7274 0.0719 0.022 Uiso 1 1 calc R . .
C11 C 0.8356(4) 0.6515(4) -0.1674(4) 0.0244(11) Uani 1 1 d . . .
H11 H 0.8198 0.6204 -0.2099 0.029 Uiso 1 1 calc R . .
C11A C 0.4579(4) 0.7675(4) -0.1667(3) 0.0221(11) Uani 1 1 d . . .
H11A H 0.5046 0.7747 -0.2144 0.027 Uiso 1 1 calc R . .
C12 C 0.9161(5) 0.6803(4) -0.1825(4) 0.0292(12) Uani 1 1 d . . .
H12 H 0.9635 0.6729 -0.2350 0.035 Uiso 1 1 calc R . .
C12A C 0.3629(5) 0.7701(4) -0.1725(4) 0.0258(12) Uani 1 1 d . . .
H12A H 0.3338 0.7796 -0.2228 0.031 Uiso 1 1 calc R . .
C13 C 0.9121(4) 0.7212(4) -0.1057(4) 0.0245(11) Uani 1 1 d . . .
H13 H 0.9565 0.7481 -0.0938 0.029 Uiso 1 1 calc R . .
C13A C 0.3209(4) 0.7562(4) -0.0899(4) 0.0235(11) Uani 1 1 d . . .
H13A H 0.2565 0.7539 -0.0714 0.028 Uiso 1 1 calc R . .
C21 C 0.5597(4) 0.9315(4) 0.0699(4) 0.0248(11) Uani 1 1 d . . .
H21 H 0.4896 0.9581 0.0677 0.030 Uiso 1 1 calc R . .
C21A C 0.5936(4) 0.5222(4) 0.0807(3) 0.0219(11) Uani 1 1 d . . .
H21A H 0.6644 0.4859 0.0762 0.026 Uiso 1 1 calc R . .
C22 C 0.6095(5) 0.9810(4) 0.0999(5) 0.0365(15) Uani 1 1 d . . .
H22 H 0.5805 1.0456 0.1218 0.044 Uiso 1 1 calc R . .
C22A C 0.5189(5) 0.4890(4) 0.1168(4) 0.0260(12) Uani 1 1 d . . .
H22A H 0.5289 0.4286 0.1417 0.031 Uiso 1 1 calc R . .
C23 C 0.7081(5) 0.9179(4) 0.0914(4) 0.0307(13) Uani 1 1 d . . .
H23 H 0.7618 0.9299 0.1063 0.037 Uiso 1 1 calc R . .
C23A C 0.4287(4) 0.5621(4) 0.1086(3) 0.0215(10) Uani 1 1 d . . .
H23A H 0.3631 0.5622 0.1265 0.026 Uiso 1 1 calc R . .
C31 C 0.7787(4) 0.4391(4) 0.2685(3) 0.0179(10) Uani 1 1 d . . .
C31A C 0.3212(4) 1.0403(4) 0.2832(3) 0.0178(10) Uani 1 1 d . . .
C32 C 0.8195(4) 0.3426(4) 0.2404(4) 0.0220(10) Uani 1 1 d . . .
H32 H 0.8410 0.3262 0.1801 0.026 Uiso 1 1 calc R . .
C32A C 0.3092(4) 1.1327(4) 0.2556(4) 0.0238(11) Uani 1 1 d . . .
H32A H 0.3222 1.1433 0.1954 0.029 Uiso 1 1 calc R . .
C33 C 0.8291(4) 0.2707(4) 0.2991(3) 0.0218(10) Uani 1 1 d . . .
H33 H 0.8589 0.2056 0.2785 0.026 Uiso 1 1 calc R . .
C33A C 0.2789(4) 1.2081(4) 0.3145(3) 0.0230(11) Uani 1 1 d . . .
H33A H 0.2724 1.2697 0.2945 0.028 Uiso 1 1 calc R . .
C34 C 0.7956(4) 0.2918(4) 0.3885(3) 0.0160(9) Uani 1 1 d . . .
C34A C 0.2578(4) 1.1948(4) 0.4031(3) 0.0170(9) Uani 1 1 d . . .
C35 C 0.7512(4) 0.3884(4) 0.4159(4) 0.0212(10) Uani 1 1 d . . .
H35 H 0.7259 0.4049 0.4759 0.025 Uiso 1 1 calc R . .
C35A C 0.2757(4) 1.1028(4) 0.4321(3) 0.0190(10) Uani 1 1 d . . .
H35A H 0.2661 1.0919 0.4925 0.023 Uiso 1 1 calc R . .
C36 C 0.7432(4) 0.4605(4) 0.3575(3) 0.0204(10) Uani 1 1 d . . .
H36 H 0.7132 0.5255 0.3782 0.024 Uiso 1 1 calc R . .
C36A C 0.3077(4) 1.0266(4) 0.3718(3) 0.0201(10) Uani 1 1 d . . .
H36A H 0.3206 0.9638 0.3919 0.024 Uiso 1 1 calc R . .
C37 C 0.8019(4) 0.2122(4) 0.4509(3) 0.0165(9) Uani 1 1 d . . .
H37 H 0.7418 0.1971 0.4506 0.020 Uiso 1 1 calc R . .
C37A C 0.2214(4) 1.2816(4) 0.4646(3) 0.0183(10) Uani 1 1 d . . .
H37A H 0.2811 1.2971 0.4652 0.022 Uiso 1 1 calc R . .
C41 C 0.8333(4) 0.2913(4) 0.6462(3) 0.0214(10) Uani 1 1 d . . .
H41 H 0.8642 0.3179 0.6793 0.026 Uiso 1 1 calc R . .
C41A C 0.0095(4) 1.4498(4) 0.3863(4) 0.0236(11) Uani 1 1 d . . .
H41A H -0.0534 1.4689 0.3678 0.028 Uiso 1 1 calc R . .
C42 C 0.7563(4) 0.2615(5) 0.6816(4) 0.0287(12) Uani 1 1 d . . .
H42 H 0.7268 0.2628 0.7411 0.034 Uiso 1 1 calc R . .
C42A C 0.0592(5) 1.5096(4) 0.3898(4) 0.0282(12) Uani 1 1 d . . .
H42A H 0.0382 1.5749 0.3747 0.034 Uiso 1 1 calc R . .
C43 C 0.7321(4) 0.2298(4) 0.6116(4) 0.0240(11) Uani 1 1 d . . .
H43 H 0.6814 0.2059 0.6130 0.029 Uiso 1 1 calc R . .
C43A C 0.1455(4) 1.4536(4) 0.4198(4) 0.0249(11) Uani 1 1 d . . .
H43A H 0.1966 1.4729 0.4295 0.030 Uiso 1 1 calc R . .
C51 C 1.0488(4) 0.0344(4) 0.3818(4) 0.0270(12) Uani 1 1 d . . .
H51 H 1.1204 0.0124 0.3662 0.032 Uiso 1 1 calc R . .
C51A C 0.0923(4) 1.2284(4) 0.6590(3) 0.0218(10) Uani 1 1 d . . .
H51A H 0.0446 1.2068 0.6920 0.026 Uiso 1 1 calc R . .
C52 C 0.9962(5) -0.0231(4) 0.3799(5) 0.0334(14) Uani 1 1 d . . .
H52 H 1.0235 -0.0895 0.3639 0.040 Uiso 1 1 calc R . .
C52A C 0.1530(5) 1.2615(5) 0.6947(4) 0.0297(13) Uani 1 1 d . . .
H52A H 0.1539 1.2673 0.7543 0.036 Uiso 1 1 calc R . .
C53 C 0.8966(4) 0.0365(4) 0.4063(4) 0.0271(12) Uani 1 1 d . . .
H53 H 0.8405 0.0194 0.4117 0.032 Uiso 1 1 calc R . .
C53A C 0.2106(4) 1.2835(5) 0.6259(4) 0.0274(12) Uani 1 1 d . . .
H53A H 0.2602 1.3077 0.6284 0.033 Uiso 1 1 calc R . .
S1 S 0.08370(10) 0.73081(11) 0.08061(9) 0.0253(3) Uani 1 1 d D . .
F1 F 0.0542(3) 0.5725(3) 0.0911(3) 0.0425(10) Uani 1 1 d D . .
F2 F 0.2093(3) 0.5508(3) 0.0832(3) 0.0432(10) Uani 1 1 d D . .
F3 F 0.1014(4) 0.6047(3) 0.2023(3) 0.0480(10) Uani 1 1 d D . .
O1 O 0.1084(4) 0.7186(4) -0.0129(3) 0.0399(11) Uani 1 1 d D . .
O2 O 0.1497(3) 0.7592(3) 0.1185(3) 0.0389(11) Uani 1 1 d D . .
O3 O -0.0230(3) 0.7795(3) 0.1170(3) 0.0312(9) Uani 1 1 d D . .
C61 C 0.1139(4) 0.6082(4) 0.1159(4) 0.0293(13) Uani 1 1 d D . .
S2 S 0.48488(12) 0.29133(12) 0.52411(11) 0.0211(4) Uani 0.822(4) 1 d PDU A 1
F4 F 0.5288(5) 0.2018(4) 0.3738(3) 0.0590(17) Uani 0.822(4) 1 d PDU A 1
F5 F 0.4597(4) 0.1445(3) 0.4735(4) 0.0446(13) Uani 0.822(4) 1 d PDU A 1
F6 F 0.6151(3) 0.1188(4) 0.4678(4) 0.0348(12) Uani 0.822(4) 1 d PDU A 1
O4 O 0.3869(3) 0.3522(4) 0.5036(4) 0.0264(11) Uani 0.822(4) 1 d PDU A 1
O5 O 0.4810(8) 0.2554(8) 0.6104(4) 0.0398(18) Uani 0.822(4) 1 d PDU A 1
O6 O 0.5645(4) 0.3236(4) 0.4869(5) 0.0415(15) Uani 0.822(4) 1 d PDU A 1
C61S C 0.5237(5) 0.1841(5) 0.4569(4) 0.0280(14) Uani 0.822(4) 1 d PDU A 1
S2A S 0.5060(6) 0.2129(6) 0.5194(6) 0.030(2) Uani 0.178(4) 1 d PDU A 2
F4A F 0.4005(12) 0.3839(13) 0.4743(14) 0.0264(11) Uani 0.178(4) 1 d PDU A 2
F5A F 0.5495(17) 0.3589(15) 0.489(2) 0.0415(15) Uani 0.178(4) 1 d PDU A 2
F6A F 0.5290(18) 0.2980(17) 0.3759(11) 0.069(8) Uani 0.178(4) 1 d PDU A 2
O4A O 0.6136(11) 0.1544(19) 0.5012(18) 0.037(6) Uani 0.178(4) 1 d PDU A 2
O5A O 0.446(2) 0.177(2) 0.481(3) 0.0446(13) Uani 0.178(4) 1 d PDU A 2
O6A O 0.467(4) 0.251(3) 0.6084(14) 0.0398(18) Uani 0.178(4) 1 d PDU A 2
C61SA C 0.4959(14) 0.3207(12) 0.4603(12) 0.032(4) Uani 0.178(4) 1 d PDU A 2
N71 N 0.7387(6) 0.0067(6) 0.2897(5) 0.055(2) Uani 0.919(14) 1 d P . .
C71 C 0.6739(6) -0.0176(7) 0.3065(5) 0.045(2) Uani 0.919(14) 1 d P . .
C72 C 0.5897(8) -0.0471(8) 0.3276(7) 0.064(3) Uani 0.919(14) 1 d P . .
H72a H 0.5343 0.0003 0.3685 0.096 Uiso 0.919(14) 1 calc PR . .
H72b H 0.6123 -0.1099 0.3540 0.096 Uiso 0.919(14) 1 calc PR . .
H72c H 0.5659 -0.0515 0.2746 0.096 Uiso 0.919(14) 1 calc PR . .
N81 N 0.0843(6) 1.0573(6) 0.0560(6) 0.063(3) Uani 0.911(14) 1 d P . .
C81 C 0.0216(6) 1.0392(6) 0.0946(6) 0.042(2) Uani 0.911(14) 1 d P . .
C82 C -0.0592(8) 1.0161(7) 0.1437(6) 0.058(3) Uani 0.911(14) 1 d P . .
H82a H -0.1206 1.0486 0.1195 0.087 Uiso 0.911(14) 1 calc PR . .
H82b H -0.0725 1.0377 0.2044 0.087 Uiso 0.911(14) 1 calc PR . .
H82c H -0.0392 0.9466 0.1404 0.087 Uiso 0.911(14) 1 calc PR . .
N91 N 0.3504(6) 0.4299(7) 0.2858(5) 0.062(2) Uani 0.959(14) 1 d P . .
C91 C 0.4010(7) 0.4567(7) 0.3132(6) 0.053(2) Uani 0.959(14) 1 d P . .
C92 C 0.4676(8) 0.4900(8) 0.3475(6) 0.065(3) Uani 0.959(14) 1 d P . .
H92a H 0.5289 0.4783 0.3036 0.098 Uiso 0.959(14) 1 calc PR . .
H92b H 0.4863 0.4552 0.3995 0.098 Uiso 0.959(14) 1 calc PR . .
H92c H 0.4321 0.5590 0.3622 0.098 Uiso 0.959(14) 1 calc PR . .

loop_
_atom_site_aniso_label
_atom_site_aniso_U_11
_atom_site_aniso_U_22
_atom_site_aniso_U_33
_atom_site_aniso_U_23
_atom_site_aniso_U_13
_atom_site_aniso_U_12
Ag1 0.01996(19) 0.0223(2) 0.0248(2) -0.00145(15) -0.00415(15) -0.01353(15)
Ag2 0.0227(2) 0.0347(2) 0.0268(2) 0.00155(17) -0.00627(16) -0.01784(18)
N11 0.023(2) 0.020(2) 0.021(2) 0.0027(17) -0.0082(18) -0.0092(18)
N11A 0.020(2) 0.018(2) 0.019(2) -0.0016(17) -0.0024(17) -0.0084(17)
N12 0.0140(19) 0.024(2) 0.021(2) -0.0007(18) -0.0027(16) -0.0066(17)
N12A 0.0167(19) 0.0148(19) 0.018(2) -0.0027(15) -0.0046(15) -0.0110(16)
N21 0.019(2) 0.022(2) 0.031(3) 0.0010(19) -0.0060(18) -0.0076(18)
N21A 0.019(2) 0.017(2) 0.020(2) 0.0008(17) -0.0058(17) -0.0068(17)
N22 0.022(2) 0.017(2) 0.025(2) -0.0008(17) -0.0031(17) -0.0100(17)
N22A 0.019(2) 0.019(2) 0.017(2) -0.0014(16) -0.0035(16) -0.0095(17)
N41 0.017(2) 0.021(2) 0.029(2) -0.0021(18) -0.0050(18) -0.0104(17)
N41A 0.015(2) 0.018(2) 0.021(2) -0.0053(17) -0.0008(16) -0.0050(16)
N42 0.020(2) 0.020(2) 0.017(2) 0.0039(16) -0.0053(16) -0.0108(17)
N42A 0.017(2) 0.020(2) 0.020(2) -0.0019(17) 0.0007(16) -0.0110(17)
N51 0.019(2) 0.019(2) 0.025(2) 0.0010(17) -0.0070(17) -0.0092(17)
N51A 0.017(2) 0.020(2) 0.023(2) -0.0013(17) -0.0015(17) -0.0095(17)
N52 0.020(2) 0.019(2) 0.023(2) 0.0000(17) -0.0080(17) -0.0102(17)
N52A 0.019(2) 0.021(2) 0.017(2) 0.0006(17) -0.0034(16) -0.0108(17)
C1 0.017(2) 0.019(2) 0.018(2) 0.0005(19) -0.0074(18) -0.0062(19)
C1A 0.015(2) 0.016(2) 0.018(2) -0.0033(19) -0.0017(18) -0.0040(18)
C2 0.016(2) 0.020(2) 0.016(2) -0.0015(19) -0.0025(18) -0.0058(19)
C2A 0.018(2) 0.022(2) 0.015(2) 0.0013(19) -0.0031(18) -0.010(2)
C3 0.016(2) 0.017(2) 0.021(2) -0.0023(19) -0.0051(19) -0.0055(19)
C3A 0.016(2) 0.012(2) 0.017(2) 0.0010(18) -0.0018(17) -0.0049(17)
C4 0.023(2) 0.014(2) 0.015(2) -0.0005(18) -0.0078(19) -0.0038(19)
C4A 0.016(2) 0.022(3) 0.023(3) -0.003(2) -0.0038(19) -0.010(2)
C5 0.017(2) 0.024(3) 0.018(2) 0.001(2) -0.0024(19) -0.006(2)
C5A 0.020(2) 0.023(3) 0.021(3) -0.004(2) -0.007(2) -0.004(2)
C6 0.015(2) 0.017(2) 0.024(3) -0.002(2) -0.0034(19) -0.0025(19)
C6A 0.022(3) 0.015(2) 0.027(3) -0.003(2) -0.007(2) -0.001(2)
C7 0.019(2) 0.021(2) 0.018(2) 0.0013(19) -0.0029(19) -0.011(2)
C7A 0.016(2) 0.020(2) 0.022(3) 0.004(2) -0.0022(19) -0.0106(19)
C11 0.025(3) 0.026(3) 0.018(3) -0.002(2) -0.005(2) -0.006(2)
C11A 0.031(3) 0.019(2) 0.019(3) 0.000(2) -0.004(2) -0.013(2)
C12 0.027(3) 0.035(3) 0.022(3) 0.001(2) 0.001(2) -0.012(2)
C12A 0.035(3) 0.027(3) 0.021(3) 0.002(2) -0.012(2) -0.014(2)
C13 0.017(2) 0.028(3) 0.028(3) 0.004(2) -0.002(2) -0.010(2)
C13A 0.023(3) 0.026(3) 0.025(3) 0.001(2) -0.011(2) -0.010(2)
C21 0.024(3) 0.018(2) 0.026(3) 0.006(2) 0.000(2) -0.005(2)
C21A 0.030(3) 0.015(2) 0.020(3) -0.0015(19) -0.006(2) -0.007(2)
C22 0.043(4) 0.019(3) 0.042(4) -0.005(3) -0.003(3) -0.008(3)
C22A 0.039(3) 0.018(3) 0.024(3) 0.001(2) -0.006(2) -0.015(2)
C23 0.040(3) 0.028(3) 0.032(3) -0.002(2) -0.005(3) -0.022(3)
C23A 0.029(3) 0.024(3) 0.018(2) -0.002(2) -0.003(2) -0.018(2)
C31 0.015(2) 0.019(2) 0.020(2) 0.0001(19) -0.0069(18) -0.0061(19)
C31A 0.014(2) 0.017(2) 0.020(2) -0.0038(19) -0.0047(18) -0.0030(18)
C32 0.025(3) 0.019(2) 0.021(3) -0.001(2) -0.005(2) -0.007(2)
C32A 0.028(3) 0.022(3) 0.017(3) 0.000(2) 0.000(2) -0.007(2)
C33 0.025(3) 0.021(3) 0.019(3) -0.003(2) -0.006(2) -0.009(2)
C33A 0.029(3) 0.018(2) 0.019(3) 0.001(2) -0.003(2) -0.007(2)
C34 0.016(2) 0.020(2) 0.015(2) 0.0043(18) -0.0045(18) -0.0093(19)
C34A 0.014(2) 0.018(2) 0.017(2) -0.0021(19) 0.0002(18) -0.0065(18)
C35 0.023(3) 0.020(2) 0.020(3) 0.001(2) -0.003(2) -0.008(2)
C35A 0.023(2) 0.022(3) 0.014(2) 0.0009(19) -0.0023(19) -0.012(2)
C36 0.023(2) 0.018(2) 0.019(2) -0.0010(19) -0.003(2) -0.007(2)
C36A 0.022(2) 0.016(2) 0.022(3) -0.001(2) -0.005(2) -0.008(2)
C37 0.017(2) 0.019(2) 0.019(2) 0.0014(19) -0.0057(18) -0.0117(19)
C37A 0.017(2) 0.021(2) 0.018(2) -0.0064(19) -0.0004(18) -0.0098(19)
C41 0.020(2) 0.023(3) 0.021(3) -0.004(2) -0.002(2) -0.009(2)
C41A 0.023(3) 0.017(2) 0.022(3) -0.001(2) 0.001(2) -0.002(2)
C42 0.026(3) 0.039(3) 0.022(3) -0.003(2) 0.000(2) -0.016(3)
C42A 0.036(3) 0.016(2) 0.027(3) 0.000(2) 0.005(2) -0.009(2)
C43 0.024(3) 0.027(3) 0.021(3) 0.005(2) -0.001(2) -0.012(2)
C43A 0.032(3) 0.020(3) 0.027(3) -0.006(2) 0.004(2) -0.018(2)
C51 0.022(3) 0.023(3) 0.033(3) -0.004(2) -0.009(2) -0.004(2)
C51A 0.020(2) 0.026(3) 0.020(3) 0.002(2) -0.004(2) -0.010(2)
C52 0.038(3) 0.018(3) 0.047(4) -0.005(3) -0.012(3) -0.012(2)
C52A 0.029(3) 0.044(4) 0.019(3) -0.004(2) -0.003(2) -0.019(3)
C53 0.030(3) 0.023(3) 0.037(3) 0.002(2) -0.012(2) -0.017(2)
C53A 0.028(3) 0.040(3) 0.021(3) -0.004(2) -0.006(2) -0.019(3)
S1 0.0219(6) 0.0327(7) 0.0241(7) -0.0021(6) -0.0015(5) -0.0150(6)
F1 0.038(2) 0.043(2) 0.054(3) -0.0106(19) -0.0048(18) -0.0252(18)
F2 0.0243(18) 0.040(2) 0.057(3) -0.0122(19) -0.0013(17) -0.0057(16)
F3 0.066(3) 0.043(2) 0.030(2) -0.0010(18) -0.0089(19) -0.017(2)
O1 0.045(3) 0.051(3) 0.025(2) 0.000(2) 0.000(2) -0.024(2)
O2 0.028(2) 0.043(3) 0.051(3) -0.014(2) -0.003(2) -0.021(2)
O3 0.0202(19) 0.037(2) 0.037(2) -0.0039(19) -0.0029(17) -0.0131(18)
C61 0.023(3) 0.037(3) 0.027(3) -0.011(2) -0.001(2) -0.012(2)
S2 0.0164(7) 0.0256(9) 0.0214(8) 0.0004(6) -0.0037(6) -0.0087(6)
F4 0.073(4) 0.047(3) 0.024(2) -0.004(2) -0.013(2) 0.011(3)
F5 0.023(2) 0.029(3) 0.082(4) -0.022(3) -0.014(2) -0.008(2)
F6 0.023(2) 0.030(3) 0.043(3) 0.003(2) -0.012(2) -0.0004(18)
O4 0.018(2) 0.026(3) 0.035(3) -0.002(2) -0.003(2) -0.0103(18)
O5 0.039(4) 0.049(3) 0.023(2) 0.0038(19) -0.007(2) -0.008(3)
O6 0.011(2) 0.021(3) 0.093(4) -0.007(4) 0.000(2) -0.010(3)
C61S 0.025(3) 0.028(3) 0.028(3) -0.004(3) -0.009(3) -0.006(3)
S2A 0.015(3) 0.037(5) 0.038(5) -0.012(3) -0.002(3) -0.010(3)
F4A 0.018(2) 0.026(3) 0.035(3) -0.002(2) -0.003(2) -0.0103(18)
F5A 0.011(2) 0.021(3) 0.093(4) -0.007(4) 0.000(2) -0.010(3)
F6A 0.059(15) 0.061(16) 0.027(9) 0.000(7) -0.004(8) 0.036(11)
O4A 0.018(7) 0.058(16) 0.034(15) 0.006(11) -0.007(8) -0.013(8)
O5A 0.023(2) 0.029(3) 0.082(4) -0.022(3) -0.014(2) -0.008(2)
O6A 0.039(4) 0.049(3) 0.023(2) 0.0038(19) -0.007(2) -0.008(3)
C61SA 0.026(10) 0.043(12) 0.026(9) -0.004(9) -0.003(11) -0.012(8)
N71 0.039(4) 0.070(5) 0.053(5) -0.009(4) -0.014(3) -0.018(4)
C71 0.035(4) 0.060(5) 0.039(4) 0.003(4) -0.012(3) -0.014(4)
C72 0.052(6) 0.073(7) 0.069(7) 0.011(5) -0.008(5) -0.029(5)
N81 0.043(4) 0.064(5) 0.089(7) 0.027(5) -0.029(4) -0.025(4)
C81 0.040(4) 0.035(4) 0.051(5) 0.004(3) -0.017(4) -0.013(3)
C82 0.071(6) 0.045(5) 0.058(6) -0.010(4) 0.004(5) -0.031(5)
N91 0.044(4) 0.086(6) 0.048(5) 0.000(4) 0.008(3) -0.026(4)
C91 0.041(4) 0.062(6) 0.039(5) -0.001(4) 0.012(4) -0.010(4)
C92 0.068(6) 0.070(7) 0.053(6) 0.002(5) -0.011(5) -0.024(5)

loop_
_atom_type_symbol
_atom_type_description
_atom_type_scat_dispersion_real
_atom_type_scat_dispersion_imag
_atom_type_scat_source
C C 0.0033 0.0016 'International Tables Vol C Tables 4.2.6.8 and 6.1.1.4'
H H 0.0000 0.0000 'International Tables Vol C Tables 4.2.6.8 and 6.1.1.4'
Ag Ag -0.8971 1.1015 'International Tables Vol C Tables 4.2.6.8 and 6.1.1.4'
F F 0.0171 0.0103 'International Tables Vol C Tables 4.2.6.8 and 6.1.1.4'
N N 0.0061 0.0033 'International Tables Vol C Tables 4.2.6.8 and 6.1.1.4'
O O 0.0106 0.0060 'International Tables Vol C Tables 4.2.6.8 and 6.1.1.4'
S S 0.1246 0.1234 'International Tables Vol C Tables 4.2.6.8 and 6.1.1.4'

loop_
_exptl_crystal_face_index_h
_exptl_crystal_face_index_k
_exptl_crystal_face_index_l
_exptl_crystal_face_perp_dist
_exptl_oxdiff_crystal_face_indexfrac_h
_exptl_oxdiff_crystal_face_indexfrac_k
_exptl_oxdiff_crystal_face_indexfrac_l
_exptl_oxdiff_crystal_face_x
_exptl_oxdiff_crystal_face_y
_exptl_oxdiff_crystal_face_z
3 3 22 0.0214 3.0000 3.0003 21.9991 -0.0299 -0.9949 0.1036
-3 -3 -22 0.0214 -3.0000 -3.0003 -21.9991 0.0299 0.9949 -0.1036
19 16 5 0.0911 19.0000 15.9999 4.9999 -0.9763 -0.1894 0.1451
-19 -16 -5 0.0911 -19.0000 -15.9999 -4.9999 0.9763 0.1894 -0.1451
1 -19 3 0.1958 1.0001 -19.0000 2.9998 0.4781 0.0678 0.8685
-1 19 -3 0.1958 -1.0001 19.0000 -2.9998 -0.4781 -0.0678 -0.8685

loop_
_geom_angle_atom_site_label_1
_geom_angle_atom_site_label_2
_geom_angle_atom_site_label_3
_geom_angle
_geom_angle_site_symmetry_1
_geom_angle_site_symmetry_3
N41 Ag1 N51A 93.86(15) . 1_645
N41A Ag1 N41 120.62(15) 1_645 .
N41A Ag1 N51 139.77(16) 1_645 .
N41A Ag1 N51A 85.32(15) 1_645 1_645
N51 Ag1 N41 85.61(16) . .
N51 Ag1 N51A 125.70(15) . 1_645
N11 Ag2 N11A 130.94(15) . .
N11 Ag2 N21 86.22(16) . .
N11 Ag2 N21A 127.12(16) . .
N11A Ag2 N21 112.67(15) . .
N21A Ag2 N11A 82.89(15) . .
N21A Ag2 N21 120.64(16) . .
N12 N11 Ag2 116.3(3) . .
C11 N11 Ag2 133.5(4) . .
C11 N11 N12 104.0(4) . .
N12A N11A Ag2 119.8(3) . .
C11A N11A Ag2 134.1(4) . .
C11A N11A N12A 104.5(4) . .
N11 N12 C7 121.2(4) . .
C13 N12 N11 112.4(4) . .
C13 N12 C7 126.1(5) . .
N11A N12A C7A 122.1(4) . .
N11A N12A C13A 112.4(4) . .
C13A N12A C7A 125.5(4) . .
N22 N21 Ag2 118.3(3) . .
C21 N21 Ag2 136.5(4) . .
C21 N21 N22 104.9(5) . .
N22A N21A Ag2 121.0(3) . .
C21A N21A Ag2 133.7(4) . .
C21A N21A N22A 104.7(4) . .
N21 N22 C7 120.1(4) . .
C23 N22 N21 111.7(5) . .
C23 N22 C7 127.9(5) . .
N21A N22A C7A 122.0(4) . .
C23A N22A N21A 111.8(4) . .
C23A N22A C7A 126.0(4) . .
N42 N41 Ag1 117.1(3) . .
C41 N41 Ag1 132.2(3) . .
C41 N41 N42 104.4(4) . .
N42A N41A Ag1 120.0(3) . 1_465
C41A N41A Ag1 131.9(4) . 1_465
C41A N41A N42A 105.0(4) . .
N41 N42 C37 121.3(4) . .
N41 N42 C43 112.6(4) . .
C43 N42 C37 126.1(4) . .
N41A N42A C37A 121.0(4) . .
C43A N42A N41A 111.3(4) . .
C43A N42A C37A 127.7(5) . .
N52 N51 Ag1 121.3(3) . .
C51 N51 Ag1 131.5(4) . .
C51 N51 N52 104.6(4) . .
N52A N51A Ag1 115.5(3) . 1_465
C51A N51A Ag1 135.8(3) . 1_465
C51A N51A N52A 104.8(4) . .
N51 N52 C37 120.7(4) . .
C53 N52 N51 111.3(4) . .
C53 N52 C37 127.9(4) . .
N51A N52A C37A 121.5(4) . .
C53A N52A N51A 110.9(4) . .
C53A N52A C37A 127.5(4) . .
C2 C1 C6 117.8(5) . .
C2 C1 C31 121.8(5) . .
C6 C1 C31 120.3(5) . .
C2A C1A C6A 119.3(5) . .
C2A C1A C31A 121.1(4) . .
C6A C1A C31A 119.5(4) . .
C1 C2 H2 119.4 . .
C3 C2 C1 121.1(5) . .
C3 C2 H2 119.4 . .
C1A C2A H2A 119.7 . .
C1A C2A C3A 120.7(5) . .
C3A C2A H2A 119.7 . .
C2 C3 H3 119.8 . .
C2 C3 C4 120.4(5) . .
C4 C3 H3 119.8 . .
C2A C3A H3A 119.9 . .
C4A C3A C2A 120.2(5) . .
C4A C3A H3A 119.9 . .
C3 C4 C7 122.2(4) . .
C5 C4 C3 118.6(5) . .
C5 C4 C7 119.1(5) . .
C3A C4A C5A 119.7(5) . .
C3A C4A C7A 122.3(5) . .
C5A C4A C7A 117.0(4) . .
C4 C5 H5 119.6 . .
C6 C5 C4 120.8(5) . .
C6 C5 H5 119.6 . .
C4A C5A H5A 120.0 . .
C6A C5A C4A 120.0(5) . .
C6A C5A H5A 120.0 . .
C1 C6 H6 119.5 . .
C5 C6 C1 121.1(5) . .
C5 C6 H6 119.5 . .
C1A C6A H6A 120.0 . .
C5A C6A C1A 120.1(5) . .
C5A C6A H6A 120.0 . .
N12 C7 C4 111.8(4) . .
N12 C7 H7 107.0 . .
N22 C7 N12 110.8(4) . .
N22 C7 C4 112.8(4) . .
N22 C7 H7 107.0 . .
C4 C7 H7 107.0 . .
N12A C7A C4A 112.6(4) . .
N12A C7A H7A 106.4 . .
N22A C7A N12A 111.0(4) . .
N22A C7A C4A 113.4(4) . .
N22A C7A H7A 106.4 . .
C4A C7A H7A 106.4 . .
N11 C11 H11 124.0 . .
N11 C11 C12 111.9(5) . .
C12 C11 H11 124.0 . .
N11A C11A H11A 124.2 . .
N11A C11A C12A 111.5(5) . .
C12A C11A H11A 124.2 . .
C11 C12 H12 127.4 . .
C13 C12 C11 105.2(5) . .
C13 C12 H12 127.4 . .
C11A C12A H12A 127.3 . .
C13A C12A C11A 105.3(5) . .
C13A C12A H12A 127.3 . .
N12 C13 C12 106.4(5) . .
N12 C13 H13 126.8 . .
C12 C13 H13 126.8 . .
N12A C13A C12A 106.2(5) . .
N12A C13A H13A 126.9 . .
C12A C13A H13A 126.9 . .
N21 C21 H21 124.6 . .
N21 C21 C22 110.8(5) . .
C22 C21 H21 124.6 . .
N21A C21A H21A 124.4 . .
N21A C21A C22A 111.3(5) . .
C22A C21A H21A 124.4 . .
C21 C22 H22 127.0 . .
C23 C22 C21 106.0(5) . .
C23 C22 H22 127.0 . .
C21A C22A H22A 127.3 . .
C23A C22A C21A 105.4(5) . .
C23A C22A H22A 127.3 . .
N22 C23 C22 106.7(5) . .
N22 C23 H23 126.7 . .
C22 C23 H23 126.7 . .
N22A C23A C22A 106.8(5) . .
N22A C23A H23A 126.6 . .
C22A C23A H23A 126.6 . .
C32 C31 C1 121.8(5) . .
C32 C31 C36 117.7(5) . .
C36 C31 C1 120.4(5) . .
C32A C31A C1A 121.6(5) . .
C36A C31A C1A 120.8(5) . .
C36A C31A C32A 117.6(5) . .
C31 C32 H32 119.5 . .
C33 C32 C31 120.9(5) . .
C33 C32 H32 119.5 . .
C31A C32A H32A 119.5 . .
C33A C32A C31A 121.1(5) . .
C33A C32A H32A 119.5 . .
C32 C33 H33 119.3 . .
C32 C33 C34 121.4(5) . .
C34 C33 H33 119.3 . .
C32A C33A H33A 119.7 . .
C32A C33A C34A 120.5(5) . .
C34A C33A H33A 119.7 . .
C33 C34 C37 120.3(5) . .
C35 C34 C33 117.4(5) . .
C35 C34 C37 122.2(5) . .
C33A C34A C37A 118.0(5) . .
C35A C34A C33A 119.3(5) . .
C35A C34A C37A 122.6(5) . .
C34 C35 H35 119.3 . .
C36 C35 C34 121.4(5) . .
C36 C35 H35 119.3 . .
C34A C35A H35A 120.3 . .
C34A C35A C36A 119.4(5) . .
C36A C35A H35A 120.3 . .
C31 C36 H36 119.5 . .
C35 C36 C31 121.1(5) . .
C35 C36 H36 119.5 . .
C31A C36A C35A 121.7(5) . .
C31A C36A H36A 119.1 . .
C35A C36A H36A 119.1 . .
N42 C37 N52 110.2(4) . .
N42 C37 C34 113.1(4) . .
N42 C37 H37 107.0 . .
N52 C37 C34 112.2(4) . .
N52 C37 H37 107.0 . .
C34 C37 H37 107.0 . .
N42A C37A C34A 111.4(4) . .
N42A C37A H37A 107.0 . .
N52A C37A N42A 110.4(4) . .
N52A C37A C34A 113.7(4) . .
N52A C37A H37A 107.0 . .
C34A C37A H37A 107.0 . .
N41 C41 H41 124.1 . .
N41 C41 C42 111.8(5) . .
C42 C41 H41 124.1 . .
N41A C41A H41A 124.3 . .
N41A C41A C42A 111.3(5) . .
C42A C41A H41A 124.3 . .
C41 C42 H42 127.3 . .
C43 C42 C41 105.3(5) . .
C43 C42 H42 127.3 . .
C41A C42A H42A 127.6 . .
C43A C42A C41A 104.9(5) . .
C43A C42A H42A 127.6 . .
N42 C43 C42 105.9(5) . .
N42 C43 H43 127.1 . .
C42 C43 H43 127.1 . .
N42A C43A C42A 107.5(5) . .
N42A C43A H43A 126.3 . .
C42A C43A H43A 126.3 . .
N51 C51 H51 124.3 . .
N51 C51 C52 111.5(5) . .
C52 C51 H51 124.3 . .
N51A C51A H51A 124.3 . .
N51A C51A C52A 111.4(5) . .
C52A C51A H51A 124.3 . .
C51 C52 H52 127.5 . .
C53 C52 C51 105.0(5) . .
C53 C52 H52 127.5 . .
C51A C52A H52A 127.3 . .
C53A C52A C51A 105.4(5) . .
C53A C52A H52A 127.3 . .
N52 C53 C52 107.7(5) . .
N52 C53 H53 126.2 . .
C52 C53 H53 126.2 . .
N52A C53A C52A 107.5(5) . .
N52A C53A H53A 126.2 . .
C52A C53A H53A 126.2 . .
O1 S1 C61 102.9(3) . .
O2 S1 O1 115.1(3) . .
O2 S1 O3 115.3(3) . .
O2 S1 C61 102.9(3) . .
O3 S1 O1 115.1(3) . .
O3 S1 C61 103.0(3) . .
F1 C61 S1 111.1(4) . .
F1 C61 F2 108.0(5) . .
F1 C61 F3 107.4(5) . .
F2 C61 S1 111.3(4) . .
F2 C61 F3 107.6(5) . .
F3 C61 S1 111.3(4) . .
O4 S2 O6 113.0(4) . .
O4 S2 C61S 102.9(3) . .
O5 S2 O4 114.8(5) . .
O5 S2 O6 119.8(5) . .
O5 S2 C61S 102.7(5) . .
O6 S2 C61S 100.1(4) . .
F4 C61S S2 112.7(5) . .
F4 C61S F6 108.1(6) . .
F5 C61S S2 112.3(5) . .
F5 C61S F4 104.2(6) . .
F5 C61S F6 108.3(6) . .
F6 C61S S2 110.9(5) . .
O4A S2A O6A 114(2) . .
O4A S2A C61SA 102.9(12) . .
O5A S2A O4A 114.8(16) . .
O5A S2A O6A 118(2) . .
O5A S2A C61SA 103.1(15) . .
O6A S2A C61SA 101.8(19) . .
F4A C61SA S2A 109.8(14) . .
F4A C61SA F6A 109.9(17) . .
F5A C61SA S2A 108.8(15) . .
F5A C61SA F4A 108.1(17) . .
F5A C61SA F6A 111(2) . .
F6A C61SA S2A 109.5(15) . .
N71 C71 C72 179.0(10) . .
C71 C72 H72a 109.5 . .
C71 C72 H72b 109.5 . .
C71 C72 H72c 109.5 . .
H72a C72 H72b 109.5 . .
H72a C72 H72c 109.5 . .
H72b C72 H72c 109.5 . .
N81 C81 C82 179.6(10) . .
C81 C82 H82a 109.5 . .
C81 C82 H82b 109.5 . .
C81 C82 H82c 109.5 . .
H82a C82 H82b 109.5 . .
H82a C82 H82c 109.5 . .
H82b C82 H82c 109.5 . .
N91 C91 C92 179.0(10) . .
C91 C92 H92a 109.5 . .
C91 C92 H92b 109.5 . .
C91 C92 H92c 109.5 . .
H92a C92 H92b 109.5 . .
H92a C92 H92c 109.5 . .
H92b C92 H92c 109.5 . .

loop_
_geom_bond_atom_site_label_1
_geom_bond_atom_site_label_2
_geom_bond_distance
_geom_bond_site_symmetry_2
Ag1 N41 2.383(4) .
Ag1 N41A 2.237(4) 1_645
Ag1 N51 2.240(4) .
Ag1 N51A 2.432(4) 1_645
Ag2 N11 2.290(5) .
Ag2 N11A 2.332(4) .
Ag2 N21 2.362(5) .
Ag2 N21A 2.291(4) .
N11 C11 1.329(7) .
N11A C11A 1.330(7) .
N12 N11 1.356(6) .
N12 C7 1.455(7) .
N12 C13 1.356(7) .
N12A N11A 1.356(6) .
N12A C7A 1.475(6) .
N12A C13A 1.357(6) .
N21 C21 1.331(7) .
N21A C21A 1.335(7) .
N22 N21 1.359(6) .
N22 C7 1.452(7) .
N22 C23 1.349(7) .
N22A N21A 1.361(6) .
N22A C7A 1.453(6) .
N22A C23A 1.358(7) .
N41 C41 1.342(7) .
N41A Ag1 2.237(4) 1_465
N41A C41A 1.328(7) .
N42 N41 1.350(6) .
N42 C37 1.458(6) .
N42 C43 1.369(7) .
N42A N41A 1.358(6) .
N42A C37A 1.474(7) .
N42A C43A 1.340(7) .
N51 C51 1.335(7) .
N51A Ag1 2.431(4) 1_465
N51A C51A 1.330(7) .
N52 N51 1.359(6) .
N52 C37 1.463(7) .
N52 C53 1.343(7) .
N52A N51A 1.367(6) .
N52A C37A 1.446(7) .
N52A C53A 1.355(7) .
C1 C2 1.399(7) .
C1 C6 1.406(7) .
C1A C2A 1.385(7) .
C1A C6A 1.395(7) .
C2 H2 0.9500 .
C2 C3 1.389(7) .
C2A H2A 0.9500 .
C3 H3 0.9500 .
C3 C4 1.400(7) .
C3A C2A 1.388(7) .
C3A H3A 0.9500 .
C4 C5 1.395(7) .
C4 C7 1.519(7) .
C4A C3A 1.376(7) .
C4A C7A 1.526(7) .
C5 H5 0.9500 .
C5 C6 1.382(7) .
C5A C4A 1.398(7) .
C5A H5A 0.9500 .
C6 H6 0.9500 .
C6A C5A 1.389(7) .
C6A H6A 0.9500 .
C7 H7 1.0000 .
C7A H7A 1.0000 .
C11 H11 0.9500 .
C11A H11A 0.9500 .
C12 C11 1.398(8) .
C12 H12 0.9500 .
C12A C11A 1.401(8) .
C12A H12A 0.9500 .
C13 C12 1.366(8) .
C13 H13 0.9500 .
C13A C12A 1.374(8) .
C13A H13A 0.9500 .
C21 H21 0.9500 .
C21A H21A 0.9500 .
C22 C21 1.394(9) .
C22 H22 0.9500 .
C22A C21A 1.404(8) .
C22A H22A 0.9500 .
C23 C22 1.362(9) .
C23 H23 0.9500 .
C23A C22A 1.369(8) .
C23A H23A 0.9500 .
C31 C1 1.489(7) .
C31 C32 1.400(7) .
C31A C1A 1.494(7) .
C31A C32A 1.406(7) .
C32 H32 0.9500 .
C32 C33 1.383(7) .
C32A H32A 0.9500 .
C32A C33A 1.377(7) .
C33 H33 0.9500 .
C33A H33A 0.9500 .
C34 C33 1.402(7) .
C34 C35 1.395(7) .
C34A C33A 1.393(7) .
C34A C35A 1.391(7) .
C35 H35 0.9500 .
C35 C36 1.383(7) .
C35A H35A 0.9500 .
C35A C36A 1.397(7) .
C36 C31 1.401(7) .
C36 H36 0.9500 .
C36A C31A 1.389(7) .
C36A H36A 0.9500 .
C37 C34 1.513(7) .
C37 H37 1.0000 .
C37A C34A 1.521(7) .
C37A H37A 1.0000 .
C41 H41 0.9500 .
C41A H41A 0.9500 .
C42 C41 1.396(8) .
C42 H42 0.9500 .
C42A C41A 1.389(8) .
C42A H42A 0.9500 .
C43 C42 1.382(8) .
C43 H43 0.9500 .
C43A C42A 1.372(9) .
C43A H43A 0.9500 .
C51 H51 0.9500 .
C51A H51A 0.9500 .
C52 C51 1.389(8) .
C52 H52 0.9500 .
C52A C51A 1.396(8) .
C52A H52A 0.9500 .
C53 C52 1.365(9) .
C53 H53 0.9500 .
C53A C52A 1.359(8) .
C53A H53A 0.9500 .
S1 O1 1.447(5) .
S1 O2 1.440(4) .
S1 O3 1.446(4) .
S1 C61 1.825(6) .
F1 C61 1.325(6) .
F2 C61 1.328(6) .
F3 C61 1.338(7) .
S2 O4 1.453(5) .
S2 O5 1.441(8) .
S2 O6 1.461(6) .
S2 C61S 1.810(7) .
F4 C61S 1.317(8) .
F5 C61S 1.293(8) .
F6 C61S 1.348(7) .
S2A O4A 1.444(14) .
S2A O5A 1.440(15) .
S2A O6A 1.454(16) .
S2A C61SA 1.820(15) .
F4A C61SA 1.322(16) .
F5A C61SA 1.303(16) .
F6A C61SA 1.332(16) .
N71 C71 1.138(11) .
C71 C72 1.458(13) .
C72 H72a 0.9800 .
C72 H72b 0.9800 .
C72 H72c 0.9800 .
N81 C81 1.128(11) .
C81 C82 1.446(12) .
C82 H82a 0.9800 .
C82 H82b 0.9800 .
C82 H82c 0.9800 .
N91 C91 1.137(12) .
C91 C92 1.462(14) .
C92 H92a 0.9800 .
C92 H92b 0.9800 .
C92 H92c 0.9800 .

loop_
_geom_torsion_atom_site_label_1
_geom_torsion_atom_site_label_2
_geom_torsion_atom_site_label_3
_geom_torsion_atom_site_label_4
_geom_torsion
_geom_torsion_site_symmetry_1
_geom_torsion_site_symmetry_4
Ag1 N41 C41 C42 -149.6(4) . .
Ag1 N41A C41A C42A 159.9(4) 1_465 .
Ag1 N51 C51 C52 161.5(4) . .
Ag1 N51A C51A C52A -154.2(4) 1_465 .
Ag2 N11 C11 C12 150.0(4) . .
Ag2 N11A C11A C12A 165.5(4) . .
Ag2 N21 C21 C22 -173.4(5) . .
Ag2 N21A C21A C22A -172.3(4) . .
N11 Ag2 N11A N12A 161.4(3) . .
N11 Ag2 N11A C11A -1.7(6) . .
N11 Ag2 N21 N22 -25.4(4) . .
N11 Ag2 N21 C21 146.3(6) . .
N11 Ag2 N21A N22A -164.9(3) . .
N11 Ag2 N21A C21A 4.6(6) . .
N11 N12 C7 N22 -81.2(6) . .
N11 N12 C7 C4 45.5(6) . .
N11 N12 C13 C12 0.2(6) . .
N11A Ag2 N11 N12 133.1(3) . .
N11A Ag2 N11 C11 -14.2(6) . .
N11A Ag2 N21 N22 -158.6(4) . .
N11A Ag2 N21 C21 13.2(6) . .
N11A Ag2 N21A N22A -27.7(4) . .
N11A Ag2 N21A C21A 141.8(5) . .
N11A N12A C7A N22A -65.6(6) . .
N11A N12A C7A C4A 62.7(6) . .
N11A N12A C13A C12A 0.4(6) . .
N12 N11 C11 C12 0.0(6) . .
N12 C13 C12 C11 -0.2(6) . .
N12A N11A C11A C12A 0.6(6) . .
N12A C13A C12A C11A 0.0(6) . .
N21 Ag2 N11 N12 16.1(4) . .
N21 Ag2 N11 C11 -131.2(5) . .
N21 Ag2 N11A N12A -93.1(4) . .
N21 Ag2 N11A C11A 103.8(5) . .
N21 Ag2 N21A N22A 84.5(4) . .
N21 Ag2 N21A C21A -106.0(5) . .
N21 N22 C7 N12 66.7(6) . .
N21 N22 C7 C4 -59.5(6) . .
N21 N22 C23 C22 -0.7(7) . .
N21A Ag2 N11 N12 -110.1(4) . .
N21A Ag2 N11 C11 102.6(5) . .
N21A Ag2 N11A N12A 27.2(3) . .
N21A Ag2 N11A C11A -135.9(5) . .
N21A Ag2 N21 N22 106.2(4) . .
N21A Ag2 N21 C21 -82.1(6) . .
N21A N22A C7A N12A 65.5(6) . .
N21A N22A C7A C4A -62.4(6) . .
N21A N22A C23A C22A -0.6(6) . .
N22 N21 C21 C22 -1.0(6) . .
N22 C23 C22 C21 0.0(7) . .
N22A N21A C21A C22A -1.6(6) . .
N22A C23A C22A C21A -0.5(6) . .
N41 Ag1 N51 N52 19.5(4) . .
N41 Ag1 N51 C51 -139.2(5) . .
N41 N42 C37 N52 73.7(6) . .
N41 N42 C37 C34 -52.8(6) . .
N41 N42 C43 C42 -1.2(6) . .
N41A Ag1 N41 N42 130.1(3) 1_645 .
N41A Ag1 N41 C41 -82.7(5) 1_645 .
N41A Ag1 N51 N52 -114.9(4) 1_645 .
N41A Ag1 N51 C51 86.3(6) 1_645 .
N41A N42A C37A N52A -74.3(5) . .
N41A N42A C37A C34A 53.0(6) . .
N41A N42A C43A C42A 0.6(6) . .
N42 N41 C41 C42 0.5(6) . .
N42 C37 C34 C33 161.2(4) . .
N42 C37 C34 C35 -23.0(7) . .
N42 C43 C42 C41 1.4(6) . .
N42A N41A C41A C42A 0.5(6) . .
N42A C37A C34A C33A 43.9(6) . .
N42A C37A C34A C35A -139.5(5) . .
N42A C43A C42A C41A -0.3(6) . .
N51 Ag1 N41 N42 -17.5(4) . .
N51 Ag1 N41 C41 129.7(5) . .
N51 N52 C37 N42 -71.3(6) . .
N51 N52 C37 C34 55.7(6) . .
N51 N52 C53 C52 0.7(7) . .
N51A Ag1 N41 N42 -143.0(4) 1_645 .
N51A Ag1 N41 C41 4.1(5) 1_645 .
N51A Ag1 N51 N52 111.1(4) 1_645 .
N51A Ag1 N51 C51 -47.6(6) 1_645 .
N51A N52A C37A N42A 71.3(6) . .
N51A N52A C37A C34A -54.7(6) . .
N51A N52A C53A C52A 0.5(7) . .
N52 N51 C51 C52 0.1(7) . .
N52 C37 C34 C33 35.7(6) . .
N52 C37 C34 C35 -148.4(5) . .
N52 C53 C52 C51 -0.6(7) . .
N52A N51A C51A C52A 1.2(6) . .
N52A C37A C34A C33A 169.4(5) . .
N52A C37A C34A C35A -14.0(7) . .
N52A C53A C52A C51A 0.3(7) . .
C1 C2 C3 C4 -0.6(7) . .
C1 C31 C32 C33 173.9(5) . .
C1A C6A C5A C4A -1.1(9) . .
C1A C31A C32A C33A 174.2(5) . .
C2 C1 C6 C5 2.5(7) . .
C2 C3 C4 C5 3.6(7) . .
C2 C3 C4 C7 -173.5(5) . .
C2A C1A C6A C5A 1.1(8) . .
C3 C4 C5 C6 -3.6(8) . .
C3 C4 C7 N12 -142.6(5) . .
C3 C4 C7 N22 -16.9(7) . .
C3A C4A C7A N12A -139.9(5) . .
C3A C4A C7A N22A -12.8(7) . .
C4 C5 C6 C1 0.5(8) . .
C4A C3A C2A C1A 0.1(8) . .
C5 C4 C7 N12 40.3(6) . .
C5 C4 C7 N22 166.0(4) . .
C5A C4A C3A C2A -0.1(8) . .
C5A C4A C7A N12A 51.4(6) . .
C5A C4A C7A N22A 178.4(5) . .
C6 C1 C2 C3 -2.5(7) . .
C6A C1A C2A C3A -0.6(8) . .
C6A C5A C4A C3A 0.6(8) . .
C6A C5A C4A C7A 169.6(5) . .
C7 N12 N11 Ag2 28.6(6) . .
C7 N12 N11 C11 -175.2(5) . .
C7 N12 C13 C12 175.0(5) . .
C7 N22 N21 Ag2 -9.7(6) . .
C7 N22 N21 C21 176.2(5) . .
C7 N22 C23 C22 -175.4(5) . .
C7 C4 C5 C6 173.6(5) . .
C7A N12A N11A Ag2 11.4(6) . .
C7A N12A N11A C11A 178.9(4) . .
C7A N12A C13A C12A -179.2(5) . .
C7A N22A N21A Ag2 -11.1(6) . .
C7A N22A N21A C21A 176.8(4) . .
C7A N22A C23A C22A -175.7(5) . .
C7A C4A C3A C2A -168.5(5) . .
C13 N12 N11 Ag2 -156.3(4) . .
C13 N12 N11 C11 -0.1(6) . .
C13 N12 C7 N22 104.4(6) . .
C13 N12 C7 C4 -128.9(5) . .
C13 C12 C11 N11 0.2(7) . .
C13A N12A N11A Ag2 -168.2(3) . .
C13A N12A N11A C11A -0.6(6) . .
C13A N12A C7A N22A 113.9(5) . .
C13A N12A C7A C4A -117.8(5) . .
C13A C12A C11A N11A -0.4(6) . .
C23 N22 N21 Ag2 175.1(4) . .
C23 N22 N21 C21 1.0(6) . .
C23 N22 C7 N12 -118.9(6) . .
C23 N22 C7 C4 114.8(6) . .
C23 C22 C21 N21 0.6(7) . .
C23A N22A N21A Ag2 173.5(3) . .
C23A N22A N21A C21A 1.4(6) . .
C23A N22A C7A N12A -119.7(5) . .
C23A N22A C7A C4A 112.4(5) . .
C23A C22A C21A N21A 1.3(6) . .
C31 C1 C2 C3 174.3(5) . .
C31 C1 C6 C5 -174.2(5) . .
C31 C32 C33 C34 1.9(8) . .
C31A C1A C2A C3A 176.1(5) . .
C31A C1A C6A C5A -175.7(5) . .
C31A C32A C33A C34A -1.1(9) . .
C32 C31 C1 C2 155.8(5) . .
C32 C31 C1 C6 -27.6(7) . .
C32A C31A C1A C2A 142.1(5) . .
C32A C31A C1A C6A -41.1(7) . .
C33 C34 C35 C36 -2.0(8) . .
C33A C34A C35A C36A -4.4(8) . .
C34 C35 C36 C31 0.6(8) . .
C34A C35A C36A C31A -0.8(8) . .
C35 C34 C33 C32 0.7(8) . .
C35 C36 C31 C1 -175.2(5) . .
C35 C36 C31 C32 2.0(8) . .
C35A C34A C33A C32A 5.3(8) . .
C35A C36A C31A C1A -173.3(5) . .
C35A C36A C31A C32A 4.9(8) . .
C36 C31 C1 C2 -27.2(7) . .
C36 C31 C1 C6 149.5(5) . .
C36 C31 C32 C33 -3.2(8) . .
C36A C31A C1A C2A -39.7(7) . .
C36A C31A C1A C6A 137.1(5) . .
C36A C31A C32A C33A -4.0(8) . .
C37 N42 N41 Ag1 -22.8(6) . .
C37 N42 N41 C41 -178.3(4) . .
C37 N42 C43 C42 177.5(5) . .
C37 N52 N51 Ag1 18.3(6) . .
C37 N52 N51 C51 -178.0(5) . .
C37 N52 C53 C52 178.0(5) . .
C37 C34 C33 C32 176.8(5) . .
C37 C34 C35 C36 -177.9(5) . .
C37A N42A N41A Ag1 17.9(6) . 1_465
C37A N42A N41A C41A -179.7(4) . .
C37A N42A C43A C42A 179.5(5) . .
C37A N52A N51A Ag1 -16.1(6) . 1_465
C37A N52A N51A C51A -177.3(5) . .
C37A N52A C53A C52A 176.5(5) . .
C37A C34A C33A C32A -178.0(5) . .
C37A C34A C35A C36A 179.1(5) . .
C43 N42 N41 Ag1 156.0(4) . .
C43 N42 N41 C41 0.5(6) . .
C43 N42 C37 N52 -104.9(5) . .
C43 N42 C37 C34 128.6(5) . .
C43 C42 C41 N41 -1.2(7) . .
C43A N42A N41A Ag1 -163.1(3) . 1_465
C43A N42A N41A C41A -0.6(6) . .
C43A N42A C37A N52A 106.8(6) . .
C43A N42A C37A C34A -125.9(5) . .
C43A C42A C41A N41A -0.1(6) . .
C53 N52 N51 Ag1 -164.2(4) . .
C53 N52 N51 C51 -0.5(6) . .
C53 N52 C37 N42 111.6(6) . .
C53 N52 C37 C34 -121.3(6) . .
C53 C52 C51 N51 0.3(7) . .
C53A N52A N51A Ag1 160.2(4) . 1_465
C53A N52A N51A C51A -1.0(6) . .
C53A N52A C37A N42A -104.3(6) . .
C53A N52A C37A C34A 129.7(6) . .
C53A C52A C51A N51A -1.0(7) . .
O1 S1 C61 F1 -64.3(4) . .
O1 S1 C61 F2 56.1(5) . .
O1 S1 C61 F3 176.1(4) . .
O2 S1 C61 F1 175.9(4) . .
O2 S1 C61 F2 -63.7(4) . .
O2 S1 C61 F3 56.3(5) . .
O3 S1 C61 F1 55.7(4) . .
O3 S1 C61 F2 176.1(4) . .
O3 S1 C61 F3 -63.9(5) . .
O4 S2 C61S F4 58.4(6) . .
O4 S2 C61S F5 -58.9(6) . .
O4 S2 C61S F6 179.8(5) . .
O5 S2 C61S F4 177.9(7) . .
O5 S2 C61S F5 60.6(7) . .
O5 S2 C61S F6 -60.7(7) . .
O6 S2 C61S F4 -58.3(6) . .
O6 S2 C61S F5 -175.6(6) . .
O6 S2 C61S F6 63.1(6) . .
O4A S2A C61SA F4A -177.2(18) . .
O4A S2A C61SA F5A -59(2) . .
O4A S2A C61SA F6A 62(2) . .
O5A S2A C61SA F4A 63(2) . .
O5A S2A C61SA F5A -179(2) . .
O5A S2A C61SA F6A -58(2) . .
O6A S2A C61SA F4A -59(3) . .
O6A S2A C61SA F5A 59(3) . .
O6A S2A C61SA F6A 180(3) . .
